data_4317964
loop_
_publ_author_name
'James H. Espenson'
'Xiaopeng Shan'
'Ying Wang'
'Ruili Huang'
'David W. Lahti'
'JaNeille Dixon'
'G\'abor Lente'
'Arkady Ellern'
'Ilia A. Guzei'

_publ_section_title
;
 Synthesis and Characterization of Dimetallic Oxorhenium(V) and
 Dioxorhenium(VII) Compounds, and a Study of Stoichiometric and Catalytic
 Reactions
;
_journal_name_full 'Inorganic Chemistry'
_journal_page_first 2583
_journal_page_last 2591
_journal_paper_doi 10.1021/ic011287j
_journal_volume 41
_journal_year 2002
_chemical_formula_sum 'C6 H14 O2 Re2 S4'
_chemical_formula_weight 618.81
_chemical_name_systematic
;
  ?
;
_space_group_IT_number 14
_symmetry_cell_setting monoclinic
_symmetry_space_group_name_Hall '-P 2ybc'
_symmetry_space_group_name_H-M 'P 1 21/c 1'
_atom_sites_solution_hydrogens geom
_atom_sites_solution_primary direct
_atom_sites_solution_secondary difmap
_audit_creation_method SHELXL-97
_cell_angle_alpha 90.00
_cell_angle_beta 110.341(4)
_cell_angle_gamma 90.00
_cell_formula_units_Z 4
_cell_length_a 9.479(2)
_cell_length_b 11.612(3)
_cell_length_c 12.625(3)
_cell_measurement_temperature 173(2)
_cell_volume 1303.0(5)
_computing_cell_refinement 'Bruker SMART'
_computing_data_collection 'Bruker SMART'
_computing_data_reduction 'Bruker SHELXTL'
_computing_molecular_graphics 'Bruker SHELXTL'
_computing_publication_material 'Bruker SHELXTL'
_computing_structure_refinement 'SHELXL-97 (Sheldrick, 1997)'
_computing_structure_solution 'SHELXS-97 (Sheldrick, 1990)'
_diffrn_ambient_temperature 173(2)
_diffrn_measured_fraction_theta_full 0.899
_diffrn_measured_fraction_theta_max 0.899
_diffrn_measurement_device_type 'CCD area detector'
_diffrn_measurement_method 'phi and omega scans'
_diffrn_radiation_monochromator graphite
_diffrn_radiation_source 'fine-focus sealed tube'
_diffrn_radiation_type MoK\a
_diffrn_radiation_wavelength 0.71073
_diffrn_reflns_av_R_equivalents 0.0531
_diffrn_reflns_av_sigmaI/netI 0.0553
_diffrn_reflns_limit_h_max 5
_diffrn_reflns_limit_h_min -12
_diffrn_reflns_limit_k_max 15
_diffrn_reflns_limit_k_min -9
_diffrn_reflns_limit_l_max 16
_diffrn_reflns_limit_l_min -12
_diffrn_reflns_number 6233
_diffrn_reflns_theta_full 28.93
_diffrn_reflns_theta_max 28.93
_diffrn_reflns_theta_min 2.29
_exptl_absorpt_coefficient_mu 19.177
_exptl_absorpt_correction_T_max 0.56
_exptl_absorpt_correction_T_min 0.37
_exptl_absorpt_correction_type empirical
_exptl_absorpt_process_details Bruker,SADABS
_exptl_crystal_colour red
_exptl_crystal_density_diffrn 3.154
_exptl_crystal_density_method 'not measured'
_exptl_crystal_description prism
_exptl_crystal_F_000 1120
_exptl_crystal_size_max 0.2
_exptl_crystal_size_mid 0.1
_exptl_crystal_size_min 0.1
_refine_diff_density_max 2.603
_refine_diff_density_min -2.447
_refine_diff_density_rms 0.458
_refine_ls_extinction_method none
_refine_ls_goodness_of_fit_ref 0.964
_refine_ls_hydrogen_treatment mixed
_refine_ls_matrix_type full
_refine_ls_number_parameters 127
_refine_ls_number_reflns 3093
_refine_ls_number_restraints 0
_refine_ls_restrained_S_all 0.964
_refine_ls_R_factor_all 0.0590
_refine_ls_R_factor_gt 0.0442
_refine_ls_shift/su_max 0.001
_refine_ls_shift/su_mean 0.000
_refine_ls_structure_factor_coef Fsqd
_refine_ls_weighting_details 'calc w=1/[\s^2^(Fo^2^)+(0.0692P)^2^+0.0000P] where P=(Fo^2^+2Fc^2^)/3'
_refine_ls_weighting_scheme calc
_refine_ls_wR_factor_gt 0.1102
_refine_ls_wR_factor_ref 0.1175
_reflns_number_gt 2232
_reflns_number_total 3093
_reflns_threshold_expression >2sigma(I)
_cod_data_source_file ic011287j_4.cif
_cod_data_source_block esp47
_cod_depositor_comments
;
The following automatic conversions were performed:

'_symmetry_cell_setting' value 'Monoclinic' changed to 'monoclinic'
according to the built-in table from CIF Core dictionary named
'cif_core.dic' version 2.4.1 from 2010-06-29.

Automatic conversion script
Id: cif_fix_values 1646 2011-03-28 12:23:43Z adriana 
;
_cod_database_code 4317964

loop_
_symmetry_equiv_pos_as_xyz
'x, y, z'
'-x, y+1/2, -z+1/2'
'-x, -y, -z'
'x, -y-1/2, z-1/2'

loop_
_atom_site_label
_atom_site_type_symbol
_atom_site_fract_x
_atom_site_fract_y
_atom_site_fract_z
_atom_site_U_iso_or_equiv
_atom_site_adp_type
_atom_site_occupancy
_atom_site_symmetry_multiplicity
_atom_site_calc_flag
_atom_site_refinement_flags
_atom_site_disorder_assembly
_atom_site_disorder_group
Re1 Re 0.83120(4) 0.57901(3) 0.58158(3) 0.01439(13) Uani 1 1 d . . .
Re2 Re 0.82536(4) 0.42088(3) 0.82811(3) 0.01493(13) Uani 1 1 d . . .
S1 S 0.6621(3) 0.7234(2) 0.5552(2) 0.0206(5) Uani 1 1 d . . .
S2 S 0.8760(3) 0.6090(2) 0.77501(18) 0.0176(5) Uani 1 1 d . . .
S3 S 0.6550(3) 0.2774(2) 0.7641(2) 0.0213(5) Uani 1 1 d . . .
S4 S 0.8747(3) 0.3904(2) 0.66032(18) 0.0172(5) Uani 1 1 d . . .
C1 C 0.6662(11) 0.5084(9) 0.4342(8) 0.026(2) Uani 1 1 d . . .
H1B H 0.6226 0.5702 0.3797 0.039 Uiso 1 1 calc R . .
H1A H 0.5866 0.4714 0.4551 0.039 Uiso 1 1 calc R . .
H1C H 0.7135 0.4513 0.4002 0.039 Uiso 1 1 calc R . .
C2 C 0.6578(12) 0.4933(9) 0.8834(9) 0.027(2) Uani 1 1 d . . .
H2A H 0.6105 0.4323 0.9131 0.040 Uiso 1 1 calc R . .
H2B H 0.5814 0.5313 0.8197 0.040 Uiso 1 1 calc R . .
H2C H 0.7040 0.5499 0.9430 0.040 Uiso 1 1 calc R . .
C3 C 0.7269(12) 0.8078(8) 0.6864(8) 0.023(2) Uani 1 1 d . . .
H3A H 0.8191 0.8508 0.6911 0.028 Uiso 1 1 calc R . .
H3B H 0.6486 0.8644 0.6860 0.028 Uiso 1 1 calc R . .
C4 C 0.7602(11) 0.7292(9) 0.7893(8) 0.022(2) Uani 1 1 d . . .
H4A H 0.6648 0.6999 0.7946 0.027 Uiso 1 1 calc R . .
H4B H 0.8138 0.7729 0.8590 0.027 Uiso 1 1 calc R . .
C5 C 0.7222(11) 0.1921(9) 0.6680(8) 0.024(2) Uani 1 1 d . . .
H5A H 0.8130 0.1483 0.7126 0.029 Uiso 1 1 calc R . .
H5B H 0.6436 0.1361 0.6265 0.029 Uiso 1 1 calc R . .
C6 C 0.7594(12) 0.2689(8) 0.5843(8) 0.023(2) Uani 1 1 d . . .
H6A H 0.6654 0.2980 0.5273 0.028 Uiso 1 1 calc R . .
H6B H 0.8151 0.2245 0.5447 0.028 Uiso 1 1 calc R . .
O1 O 0.9743(7) 0.6204(6) 0.5413(6) 0.0245(15) Uani 1 1 d . . .
O2 O 0.9663(7) 0.3794(6) 0.9451(5) 0.0247(16) Uani 1 1 d . . .

loop_
_atom_site_aniso_label
_atom_site_aniso_U_11
_atom_site_aniso_U_22
_atom_site_aniso_U_33
_atom_site_aniso_U_23
_atom_site_aniso_U_13
_atom_site_aniso_U_12
Re1 0.0160(2) 0.0167(2) 0.0099(2) 0.00061(13) 0.00376(14) 0.00003(13)
Re2 0.0172(2) 0.0176(2) 0.0084(2) 0.00043(12) 0.00236(14) -0.00005(13)
S1 0.0203(12) 0.0205(13) 0.0176(11) 0.0021(9) 0.0024(9) 0.0035(10)
S2 0.0180(11) 0.0202(12) 0.0124(10) -0.0018(9) 0.0027(8) -0.0004(9)
S3 0.0220(12) 0.0227(13) 0.0199(12) -0.0019(10) 0.0083(9) -0.0027(10)
S4 0.0186(11) 0.0217(13) 0.0102(10) 0.0006(9) 0.0035(8) 0.0000(9)
C1 0.032(6) 0.020(5) 0.015(5) -0.004(4) -0.006(4) -0.007(4)
C2 0.041(6) 0.015(5) 0.028(6) 0.002(4) 0.018(5) 0.006(4)
C3 0.038(6) 0.010(5) 0.021(5) -0.006(4) 0.010(4) -0.003(4)
C4 0.027(5) 0.023(5) 0.019(5) -0.002(4) 0.012(4) -0.001(4)
C5 0.025(5) 0.027(6) 0.016(5) -0.003(4) 0.002(4) -0.005(4)
C6 0.033(6) 0.015(5) 0.015(5) -0.010(4) 0.000(4) 0.002(4)
O1 0.025(4) 0.028(4) 0.025(4) -0.001(3) 0.013(3) 0.001(3)
O2 0.027(4) 0.027(4) 0.013(3) 0.002(3) -0.003(3) -0.002(3)

loop_
_atom_type_symbol
_atom_type_description
_atom_type_scat_dispersion_real
_atom_type_scat_dispersion_imag
_atom_type_scat_source
C C 0.0033 0.0016 'International Tables Vol C Tables 4.2.6.8 and 6.1.1.4'
H H 0.0000 0.0000 'International Tables Vol C Tables 4.2.6.8 and 6.1.1.4'
O O 0.0106 0.0060 'International Tables Vol C Tables 4.2.6.8 and 6.1.1.4'
S S 0.1246 0.1234 'International Tables Vol C Tables 4.2.6.8 and 6.1.1.4'
Re Re -1.0185 7.2310 'International Tables Vol C Tables 4.2.6.8 and 6.1.1.4'

loop_
_geom_angle_atom_site_label_1
_geom_angle_atom_site_label_2
_geom_angle_atom_site_label_3
_geom_angle
_geom_angle_site_symmetry_1
_geom_angle_site_symmetry_3
_geom_angle_publ_flag
O1 Re1 C1 105.7(4) . . ?
O1 Re1 S1 110.5(2) . . ?
C1 Re1 S1 83.6(3) . . ?
O1 Re1 S2 113.5(2) . . ?
C1 Re1 S2 140.7(3) . . ?
S1 Re1 S2 84.61(8) . . ?
O1 Re1 S4 110.5(2) . . ?
C1 Re1 S4 88.8(3) . . ?
S1 Re1 S4 138.92(9) . . ?
S2 Re1 S4 76.13(8) . . ?
O2 Re2 C2 106.4(4) . . ?
O2 Re2 S3 110.7(2) . . ?
C2 Re2 S3 83.5(3) . . ?
O2 Re2 S4 113.7(3) . . ?
C2 Re2 S4 139.8(3) . . ?
S3 Re2 S4 84.75(9) . . ?
O2 Re2 S2 109.5(2) . . ?
C2 Re2 S2 88.6(3) . . ?
S3 Re2 S2 139.70(8) . . ?
S4 Re2 S2 76.21(8) . . ?
C3 S1 Re1 105.4(3) . . ?
C4 S2 Re1 108.5(3) . . ?
C4 S2 Re2 119.1(3) . . ?
Re1 S2 Re2 100.08(9) . . ?
C5 S3 Re2 105.3(3) . . ?
C6 S4 Re2 108.5(3) . . ?
C6 S4 Re1 120.2(3) . . ?
Re2 S4 Re1 100.26(9) . . ?
C4 C3 S1 110.7(7) . . ?
C3 C4 S2 109.1(7) . . ?
C6 C5 S3 111.1(7) . . ?
C5 C6 S4 109.2(6) . . ?

loop_
_geom_bond_atom_site_label_1
_geom_bond_atom_site_label_2
_geom_bond_distance
_geom_bond_site_symmetry_2
_geom_bond_publ_flag
Re1 O1 1.676(7) . ?
Re1 C1 2.135(8) . ?
Re1 S1 2.263(2) . ?
Re1 S2 2.355(2) . ?
Re1 S4 2.381(2) . ?
Re2 O2 1.681(6) . ?
Re2 C2 2.119(10) . ?
Re2 S3 2.265(3) . ?
Re2 S4 2.349(2) . ?
Re2 S2 2.382(3) . ?
S1 C3 1.837(9) . ?
S2 C4 1.823(10) . ?
S3 C5 1.844(10) . ?
S4 C6 1.837(10) . ?
C3 C4 1.528(13) . ?
C5 C6 1.515(14) . ?
